data_7053405
loop_
_publ_author_name
'Dechambenoit, Pierre'
'Ferlay, Sylvie'
'Kyritsakas, Nathalie'
'Hosseini, Mir Wais'

_publ_section_title
;
 Amidinium based ionic liquids
;
_journal_issue 6
_journal_name_full 'New Journal of Chemistry'
_journal_page_first 1184
_journal_paper_doi 10.1039/b9nj00625g
_journal_volume 34
_journal_year 2010
_chemical_formula_moiety 'C22 H36 I2 N4'
_chemical_formula_sum 'C22 H36 I2 N4'
_chemical_formula_weight 610.35
_chemical_name_systematic
;
?
;
_space_group_IT_number 14
_symmetry_cell_setting monoclinic
_symmetry_space_group_name_Hall '-P 2yn'
_symmetry_space_group_name_H-M 'P 1 21/n 1'
_atom_sites_solution_hydrogens geom
_atom_sites_solution_primary direct
_atom_sites_solution_secondary difmap
_audit_creation_method SHELXL-97
_cell_angle_alpha 90.00
_cell_angle_beta 98.824(2)
_cell_angle_gamma 90.00
_cell_formula_units_Z 2
_cell_length_a 7.6986(4)
_cell_length_b 13.1654(8)
_cell_length_c 12.2445(8)
_cell_measurement_reflns_used 6473
_cell_measurement_temperature 173(2)
_cell_measurement_theta_max 29.37
_cell_measurement_theta_min 2.93
_cell_volume 1226.35(13)
_computing_cell_refinement 'Bruker SMART'
_computing_data_collection 'Bruker SMART'
_computing_data_reduction 'Bruker SAINT'
_computing_molecular_graphics 'Bruker SHELXTL'
_computing_publication_material 'Bruker SHELXTL'
_computing_structure_refinement 'SHELXL-97 (Sheldrick, 1997)'
_computing_structure_solution 'SHELXS-97 (Sheldrick, 1990)'
_diffrn_ambient_temperature 173(2)
_diffrn_measured_fraction_theta_full 0.983
_diffrn_measured_fraction_theta_max 0.983
_diffrn_measurement_device_type 'CCD area detector'
_diffrn_measurement_method 'phi and omega scans'
_diffrn_radiation_monochromator graphite
_diffrn_radiation_source 'fine-focus sealed tube'
_diffrn_radiation_type MoK\a
_diffrn_radiation_wavelength 0.71073
_diffrn_reflns_av_R_equivalents 0.0368
_diffrn_reflns_av_sigmaI/netI 0.0294
_diffrn_reflns_limit_h_max 10
_diffrn_reflns_limit_h_min -9
_diffrn_reflns_limit_k_max 18
_diffrn_reflns_limit_k_min -18
_diffrn_reflns_limit_l_max 17
_diffrn_reflns_limit_l_min -17
_diffrn_reflns_number 19439
_diffrn_reflns_theta_full 30.06
_diffrn_reflns_theta_max 30.06
_diffrn_reflns_theta_min 2.94
_exptl_absorpt_coefficient_mu 2.579
_exptl_absorpt_correction_T_max 0.8819
_exptl_absorpt_correction_T_min 0.7825
_exptl_absorpt_correction_type multi-scan
_exptl_absorpt_process_details sadabs
_exptl_crystal_colour colorless
_exptl_crystal_density_diffrn 1.653
_exptl_crystal_density_meas ?
_exptl_crystal_density_method 'not measured'
_exptl_crystal_description prism
_exptl_crystal_F_000 604
_exptl_crystal_size_max 0.10
_exptl_crystal_size_mid 0.05
_exptl_crystal_size_min 0.05
_refine_diff_density_max 1.474
_refine_diff_density_min -0.928
_refine_diff_density_rms 0.110
_refine_ls_extinction_method none
_refine_ls_goodness_of_fit_ref 1.090
_refine_ls_hydrogen_treatment riding
_refine_ls_matrix_type full
_refine_ls_number_parameters 126
_refine_ls_number_reflns 3545
_refine_ls_number_restraints 0
_refine_ls_restrained_S_all 1.090
_refine_ls_R_factor_all 0.0406
_refine_ls_R_factor_gt 0.0313
_refine_ls_shift/su_max 0.004
_refine_ls_shift/su_mean 0.000
_refine_ls_structure_factor_coef Fsqd
_refine_ls_weighting_details 'calc w=1/[\s^2^(Fo^2^)+(0.0556P)^2^+0.1966P] where P=(Fo^2^+2Fc^2^)/3'
_refine_ls_weighting_scheme calc
_refine_ls_wR_factor_gt 0.0889
_refine_ls_wR_factor_ref 0.0928
_reflns_number_gt 2903
_reflns_number_total 3545
_reflns_threshold_expression >2sigma(I)
_cod_data_source_file b9nj00625g.txt
_cod_data_source_block e510a
_cod_depositor_comments
;
The following automatic conversions were performed:

'_symmetry_cell_setting' value 'Monoclinic' changed to 'monoclinic'
according to /home/saulius/struct/CIF-dictionaries/cif_core.dic
dictionary named 'cif_core.dic' version 2.4.2 from 2011-04-26.

Automatic conversion script
Id: cif_fix_values 1891 2012-01-12 08:04:46Z andrius 

The following automatic conversions were performed:

'_exptl_crystal_density_meas' value 'none' was changed to '?' - the
value is perceived as not measured.

Automatic conversion script
Id: cif_fix_values 3008 2015-01-20 13:52:24Z robertas 
;
_cod_original_sg_symbol_H-M P2(1)/n
_cod_database_code 7053405

loop_
_symmetry_equiv_pos_as_xyz
'x, y, z'
'-x+1/2, y+1/2, -z+1/2'
'-x, -y, -z'
'x-1/2, -y-1/2, z-1/2'

loop_
_atom_site_label
_atom_site_type_symbol
_atom_site_fract_x
_atom_site_fract_y
_atom_site_fract_z
_atom_site_U_iso_or_equiv
_atom_site_adp_type
_atom_site_occupancy
_atom_site_symmetry_multiplicity
_atom_site_calc_flag
_atom_site_refinement_flags
I1 I 0.05866(2) 0.336449(13) 0.258395(15) 0.03304(8) Uani 1 1 d .
C1 C 0.7906(3) 0.06660(17) 0.2980(2) 0.0228(5) Uani 1 1 d .
N1 N 0.6331(3) 0.10663(17) 0.29937(17) 0.0279(5) Uani 1 1 d .
C2 C 0.5242(5) 0.1400(3) 0.1971(3) 0.0481(7) Uani 1 1 d .
C3 C 0.5753(9) 0.0971(7) 0.0988(5) 0.0481(7) Uani 0.50 1 d P
C3A C 0.6298(10) 0.1659(6) 0.1117(6) 0.0481(7) Uani 0.50 1 d P
C4 C 0.7663(4) 0.0887(3) 0.0977(2) 0.0424(7) Uani 1 1 d .
N2 N 0.8579(3) 0.05494(17) 0.20595(18) 0.0284(5) Uani 1 1 d .
C5 C 0.5466(4) 0.1105(2) 0.3990(2) 0.0307(6) Uani 1 1 d .
H5A H 0.6230 0.0768 0.4608 0.037 Uiso 1 1 calc R
H5B H 0.4347 0.0722 0.3846 0.037 Uiso 1 1 calc R
C6 C 0.5087(4) 0.2187(2) 0.4329(2) 0.0361(6) Uani 1 1 d .
H6A H 0.4354 0.2532 0.3702 0.043 Uiso 1 1 calc R
H6B H 0.4408 0.2164 0.4953 0.043 Uiso 1 1 calc R
C7 C 0.6751(4) 0.2799(3) 0.4671(3) 0.0480(8) Uani 1 1 d .
H7A H 0.7515 0.2441 0.5261 0.072 Uiso 1 1 calc R
H7B H 0.6445 0.3468 0.4938 0.072 Uiso 1 1 calc R
H7C H 0.7368 0.2885 0.4034 0.072 Uiso 1 1 calc R
C8 C 1.0363(4) 0.0157(3) 0.2049(3) 0.0456(8) Uani 1 1 d .
H8A H 1.1164 0.0724 0.1984 0.068 Uiso 1 1 calc R
H8B H 1.0358 -0.0303 0.1420 0.068 Uiso 1 1 calc R
H8C H 1.0756 -0.0213 0.2738 0.068 Uiso 1 1 calc R
C9 C 0.8979(3) 0.03318(17) 0.4043(2) 0.0235(5) Uani 1 1 d .
C10 C 1.0299(3) 0.09536(18) 0.4574(2) 0.0285(5) Uani 1 1 d .
H10 H 1.0495 0.1604 0.4279 0.034 Uiso 1 1 calc R
C11 C 1.1322(3) 0.06253(18) 0.5528(2) 0.0273(5) Uani 1 1 d .
H11 H 1.2231 0.1047 0.5894 0.033 Uiso 1 1 calc R

loop_
_atom_site_aniso_label
_atom_site_aniso_U_11
_atom_site_aniso_U_22
_atom_site_aniso_U_33
_atom_site_aniso_U_23
_atom_site_aniso_U_13
_atom_site_aniso_U_12
I1 0.03048(13) 0.03333(12) 0.03248(12) 0.00731(6) -0.00420(8) -0.00114(6)
C1 0.0208(11) 0.0223(10) 0.0227(11) 0.0034(9) -0.0045(9) -0.0016(8)
N1 0.0215(11) 0.0397(12) 0.0202(10) 0.0059(9) -0.0040(9) 0.0062(9)
C2 0.0356(15) 0.082(2) 0.0239(12) 0.0137(13) -0.0033(11) 0.0187(14)
C3 0.0356(15) 0.082(2) 0.0239(12) 0.0137(13) -0.0033(11) 0.0187(14)
C3A 0.0356(15) 0.082(2) 0.0239(12) 0.0137(13) -0.0033(11) 0.0187(14)
C4 0.0359(16) 0.068(2) 0.0222(13) 0.0071(13) 0.0000(12) 0.0114(14)
N2 0.0241(11) 0.0356(11) 0.0241(11) 0.0030(9) -0.0003(9) 0.0054(9)
C5 0.0267(14) 0.0393(14) 0.0256(13) 0.0041(10) 0.0021(11) 0.0020(10)
C6 0.0319(15) 0.0443(15) 0.0319(14) -0.0007(12) 0.0045(12) 0.0048(12)
C7 0.0402(18) 0.0568(19) 0.0483(19) -0.0126(15) 0.0108(15) -0.0054(14)
C8 0.0318(15) 0.068(2) 0.0365(17) -0.0001(15) 0.0034(13) 0.0187(15)
C9 0.0206(11) 0.0247(11) 0.0229(11) 0.0043(9) -0.0044(9) -0.0008(8)
C10 0.0261(13) 0.0250(11) 0.0317(13) 0.0095(10) -0.0045(11) -0.0045(9)
C11 0.0226(12) 0.0249(11) 0.0307(13) 0.0046(10) -0.0083(10) -0.0062(9)

loop_
_atom_type_symbol
_atom_type_description
_atom_type_scat_dispersion_real
_atom_type_scat_dispersion_imag
_atom_type_scat_source
C C 0.0033 0.0016 'International Tables Vol C Tables 4.2.6.8 and 6.1.1.4'
H H 0.0000 0.0000 'International Tables Vol C Tables 4.2.6.8 and 6.1.1.4'
N N 0.0061 0.0033 'International Tables Vol C Tables 4.2.6.8 and 6.1.1.4'
I I -0.4742 1.8119 'International Tables Vol C Tables 4.2.6.8 and 6.1.1.4'

loop_
_geom_angle_atom_site_label_1
_geom_angle_atom_site_label_2
_geom_angle_atom_site_label_3
_geom_angle
_geom_angle_site_symmetry_1
_geom_angle_site_symmetry_3
N2 C1 N1 122.5(2) . .
N2 C1 C9 118.1(2) . .
N1 C1 C9 119.4(2) . .
C1 N1 C2 120.9(2) . .
C1 N1 C5 123.6(2) . .
C2 N1 C5 115.1(2) . .
C3 C2 N1 113.8(4) . .
C3A C2 N1 112.0(4) . .
C2 C3 C4 115.9(5) . .
C2 C3A C4 113.8(5) . .
N2 C4 C3 110.8(3) . .
N2 C4 C3A 110.6(3) . .
C1 N2 C8 122.6(2) . .
C1 N2 C4 122.5(2) . .
C8 N2 C4 114.7(2) . .
N1 C5 C6 112.7(2) . .
N1 C5 H5A 109.0 . .
C6 C5 H5A 109.0 . .
N1 C5 H5B 109.0 . .
C6 C5 H5B 109.0 . .
H5A C5 H5B 107.8 . .
C7 C6 C5 112.5(2) . .
C7 C6 H6A 109.1 . .
C5 C6 H6A 109.1 . .
C7 C6 H6B 109.1 . .
C5 C6 H6B 109.1 . .
H6A C6 H6B 107.8 . .
C6 C7 H7A 109.5 . .
C6 C7 H7B 109.5 . .
H7A C7 H7B 109.5 . .
C6 C7 H7C 109.5 . .
H7A C7 H7C 109.5 . .
H7B C7 H7C 109.5 . .
N2 C8 H8A 109.5 . .
N2 C8 H8B 109.5 . .
H8A C8 H8B 109.5 . .
N2 C8 H8C 109.5 . .
H8A C8 H8C 109.5 . .
H8B C8 H8C 109.5 . .
C10 C9 C11 120.5(2) . 3_756
C10 C9 C1 120.1(2) . .
C11 C9 C1 119.4(2) 3_756 .
C11 C10 C9 119.7(2) . .
C11 C10 H10 120.1 . .
C9 C10 H10 120.1 . .
C10 C11 C9 119.8(2) . 3_756
C10 C11 H11 120.1 . .
C9 C11 H11 120.1 3_756 .

loop_
_geom_bond_atom_site_label_1
_geom_bond_atom_site_label_2
_geom_bond_distance
_geom_bond_site_symmetry_2
C1 N2 1.320(3) .
C1 N1 1.324(3) .
C1 C9 1.496(3) .
N1 C2 1.464(4) .
N1 C5 1.477(3) .
C2 C3 1.437(7) .
C2 C3A 1.459(8) .
C3 C4 1.477(7) .
C3A C4 1.491(7) .
C4 N2 1.471(4) .
N2 C8 1.469(4) .
C5 C6 1.524(4) .
C5 H5A 0.9900 .
C5 H5B 0.9900 .
C6 C7 1.517(4) .
C6 H6A 0.9900 .
C6 H6B 0.9900 .
C7 H7A 0.9800 .
C7 H7B 0.9800 .
C7 H7C 0.9800 .
C8 H8A 0.9800 .
C8 H8B 0.9800 .
C8 H8C 0.9800 .
C9 C10 1.387(3) .
C9 C11 1.398(3) 3_756
C10 C11 1.375(4) .
C10 H10 0.9500 .
C11 C9 1.398(3) 3_756
C11 H11 0.9500 .
